data_2003398
loop_
_publ_author_name
'P\`epe, G.'
'Reboul, J.-P.'
'Brun, P.'
'Zylber, J.'

_publ_section_title
;
 3-Oxo-2-phenyl-3a,4,5,7a-tetrahydro-5,7a-epoxyisoindoline-4-carboxylic
 Acid in Two Crystalline Phases, Solvated with DMSO and Unsolvated
;
_journal_issue 4
_journal_name_full 'Acta Crystallographica Section C'
_journal_page_first 729
_journal_page_last 732
_journal_paper_doi 10.1107/S010827019401142X
_journal_volume 51
_journal_year 1995
_chemical_formula_moiety 'C15 H13 N1 O4'
_chemical_formula_structural 'C15 H13 N1 O4'
_chemical_formula_sum 'C15 H13 N O4'
_chemical_formula_weight 271.27
_space_group_IT_number 15
_symmetry_cell_setting monoclinic
_symmetry_space_group_name_Hall '-A 2ya'
_symmetry_space_group_name_H-M 'A 1 2/a 1'
_atom_type_scat_source ' International Tables for X-ray Crystallography (1974, Vol. IV, Table 2.2B)'
_cell_angle_alpha 90.00
_cell_angle_beta 81.41(2)
_cell_angle_gamma 90.00
_cell_formula_units_Z 8
_cell_length_a 16.961(5)
_cell_length_b 13.219(2)
_cell_length_c 11.598(2)
_cell_measurement_reflns_used 25
_cell_measurement_temperature 293
_cell_measurement_theta_max 45
_cell_measurement_theta_min 15
_cell_volume 2571.2(10)
_computing_cell_refinement 'CAD-4 Operations Manual'
_computing_data_collection 'CAD-4 Operations Manual (Enraf-Nonius, 1977)'
_computing_data_reduction 'program elaborated at CRMC2'
_computing_molecular_graphics 'ORTEPII (Johnson, 1976)'
_computing_publication_material 'Word 5.0 on Machintoch LC II'
_computing_structure_refinement 'SHELX76 (Sheldrick, 1976)'
_computing_structure_solution 'MULTAN80 (Main et al., 1980)'
_diffrn_ambient_temperature 293
_diffrn_measurement_device 'Enraf-Nonius CAD-4'
_diffrn_measurement_method \q
_diffrn_radiation_monochromator graphite
_diffrn_radiation_source 'X-ray tube'
_diffrn_radiation_type CuK\a
_diffrn_radiation_wavelength 1.5418
_diffrn_reflns_av_sigmaI/netI 0.1928
_diffrn_reflns_limit_h_max 17
_diffrn_reflns_limit_h_min -17
_diffrn_reflns_limit_k_max 14
_diffrn_reflns_limit_k_min 0
_diffrn_reflns_limit_l_max 12
_diffrn_reflns_limit_l_min 0
_diffrn_reflns_number 5489
_diffrn_reflns_reduction_process 'SDP system'
_diffrn_reflns_theta_max 45
_diffrn_reflns_theta_min 2
_diffrn_standards_decay_% 0
_diffrn_standards_interval_time 60
_diffrn_standards_number 4
_exptl_absorpt_coefficient_mu 0.76
_exptl_absorpt_correction_type none
_exptl_crystal_colour colourless
_exptl_crystal_density_diffrn 1.402
_exptl_crystal_density_meas 1.41(2)
_exptl_crystal_density_method flotation
_exptl_crystal_description 'square prism'
_exptl_crystal_F_000 1136
_exptl_crystal_size_max 0.5
_exptl_crystal_size_mid 0.3
_exptl_crystal_size_min 0.3
_refine_diff_density_max .25
_refine_diff_density_min -.23
_refine_ls_goodness_of_fit_all 0.93
_refine_ls_goodness_of_fit_obs 0.93
_refine_ls_hydrogen_treatment
;
H-atom displacement parameters not refined
;
_refine_ls_matrix_type full
_refine_ls_number_constraints 0
_refine_ls_number_parameters 220
_refine_ls_number_reflns 2552
_refine_ls_number_restraints 0
_refine_ls_R_factor_all .041
_refine_ls_R_factor_obs .041
_refine_ls_shift/esd_max .13
_refine_ls_shift/esd_mean .13
_refine_ls_structure_factor_coef F
_refine_ls_weighting_scheme unit
_refine_ls_wR_factor_all .041
_refine_ls_wR_factor_obs .041
_reflns_number_observed 2552
_reflns_number_total 5489
_reflns_observed_criterion refl_obs_if_I_>_3.0_sigma(I)
_cod_data_source_file pa1143.cif
_cod_data_source_block pepe2
_cod_depositor_comments
;
 Changed the value of the '_atom_site_type_symbol' data item for hydrogen
 atoms from '?' to 'H'.

 Antanas Vaitkus,
 2019-09-11
;
_cod_original_cell_volume 2571.6(7)
_cod_original_sg_symbol_H-M 'A 2/a'
_cod_original_formula_sum 'C15 H13 N1 O4'
_cod_database_code 2003398

loop_
_symmetry_equiv_pos_as_xyz
+x,+y,+z
1/2-x,+y,-z
-x,-y,-z
1/2+x,-y,+z
x,1/2+y,1/2+z
1/2-x,1/2+y,1/2-z
-x,1/2-y,1/2-z
1/2+x,1/2-y,1/2+z

loop_
_atom_site_label
_atom_site_fract_x
_atom_site_fract_y
_atom_site_fract_z
_atom_site_B_iso_or_equiv
_atom_site_thermal_displace_type
_atom_site_calc_flag
_atom_site_type_symbol
C1 -.0087(1) -.1955(1) -.4759(2) 3.0(1) Uani d C
C2 .0484(1) -.1829(2) -.4045(2) 3.6(1) Uani d C
C3 .1128(1) -.1198(2) -.4366(2) 3.2(1) Uani d C
C4 .1182(1) -.0656(1) -.5385(2) 3.2(1) Uani d C
C5 .0596(1) -.0742(1) -.6104(1) 2.5(1) Uani d C
C6 -.0043(1) -.1400(1) -.5801(1) 2.0(1) Uani d C
N7 -.0642(1) -.1524(1) -.6497(1) 2.0(1) Uani d N
C8 -.1442(1) -.1923(1) -.6012(1) 2.6(1) Uani d C
C9 -.1931(1) -.1682(1) -.6921(1) 1.7(1) Uani d C
C10 -.1348(1) -.1663(1) -.8076(1) 1.8(1) Uani d C
C11 -.0583(1) -.1360(1) -.7685(1) 2.2(1) Uani d O
O12 .0041(1) -.1060(1) -.8290(1) 3.0(1) Uani d C
C13 -.2709(1) -.2161(1) -.7113(2) 3.1(1) Uani d C
C14 -.3052(1) -.1531(2) -.7761(2) 3.0(1) Uani d C
C15 -.2512(1) -.0624(1) -.7945(1) 2.6(1) Uani d C
C16 -.1775(1) -.0947(1) -.8848(1) 2.6(1) Uani d C
C17 -.1285(1) -.0056(1) -.9375(1) 2.1(1) Uani d C
O18 -.0864(1) -.0294(1) -1.0369(1) 4.1(1) Uani d O
O19 -.1283(1) .0763(1) -.8954(1) 5.1(1) Uani d O
O20 -.2166(1) -.0624(1) -.6875(1) 2.2(1) Uani d O
H1 -.058(1) -.245(2) -.452(2) ? ? ? H
H2 .048(1) -.233(2) -.324(2) ? ? ? H
H3 .152(1) -.099(2) -.393(2) ? ? ? H
H4 .172(1) -.017(2) -.567(2) ? ? ? H
H5 .067(1) -.026(2) -.694(2) ? ? ? H
H6 -.172(1) -.159(2) -.533(2) ? ? ? H
H7 -.145(1) -.283(2) -.570(2) ? ? ? H
H8 -.126(1) -.227(2) -.847(2) ? ? ? H
H9 -.285(1) -.277(2) -.690(2) ? ? ? H
H10 -.356(1) -.176(2) -.811(2) ? ? ? H
H11 -.284(1) -.003(2) -.810(2) ? ? ? H
H12 -.191(1) -.135(2) -.949(2) ? ? ? H
H13 -.065(1) .013(2) -1.081(2) ? ? ? H

loop_
_geom_angle_atom_site_label_1
_geom_angle_atom_site_label_2
_geom_angle_atom_site_label_3
_geom_angle
_geom_angle_publ_flag
C11 C10 C9 102.4(3) yes
C11 C10 C16 120.9(4) yes
C16 C10 C9 102.5(3) yes
C10 C11 N7 108.9(4) yes
C10 C11 O12 128.3(4) yes
N7 C11 O12 122.7(4) yes
C14 C13 C9 106.9(5) yes
C13 C14 C15 105.9(5) yes
C14 C15 C16 106.6(4) yes
C14 C15 O20 101.2(4) yes
C16 C15 O20 100.8(3) yes
C10 C16 C15 100.1(3) yes
C10 C16 C17 115.5(4) yes
C15 C16 C17 113.1(4) yes
C16 C17 O18 111.4(4) yes
C16 C17 O19 125.3(4) yes
O18 C17 O19 123.4(4) yes
C1 C2 C3 120.7(6) yes
C2 C3 C4 119.7(6) yes
C3 C4 C5 120.7(5) yes
C4 C5 C6 119.8(4) yes
C1 C6 C5 118.8(4) yes
C1 C6 N7 119.0(4) yes
C5 C6 N7 122.2(4) yes
C9 C8 N7 103.4(4) yes
C10 C9 C8 105.7(4) yes
C10 C9 C13 109.9(4) yes
C10 C9 O20 98.8(3) yes
C13 C9 C8 127.9(4) yes
C13 C9 O20 99.7(3) yes
C8 C9 O20 111.3(4) yes
C11 N7 C6 127.3(4) yes
C11 N7 C8 111.1(4) yes
C6 N7 C8 121.6(4) yes
C15 O20 C9 96.5(4) yes

loop_
_geom_bond_atom_site_label_1
_geom_bond_atom_site_label_2
_geom_bond_distance
_geom_bond_publ_flag
C1 C2 1.375(4) yes
C1 C6 1.406(3) yes
C10 C9 1.542(3) yes
C10 C11 1.492(3) yes
C10 C16 1.554(3) yes
C11 N7 1.383(3) yes
C11 O12 1.244(3) yes
C13 C9 1.510(3) yes
C13 C14 1.314(4) yes
C14 C15 1.505(3) yes
C15 C16 1.565(3) yes
C15 O20 1.450(3) yes
C16 C17 1.517(3) yes
C17 O18 1.301(3) yes
C17 O19 1.188(3) yes
C2 C3 1.381(4) yes
C3 C4 1.374(4) yes
C4 C5 1.394(3) yes
C5 C6 1.393(3) yes
C6 N7 1.399(3) yes
C8 N7 1.486(3) yes
C8 C9 1.472(3) yes
C9 O20 1.453(3) yes
